data_7211807
loop_
_publ_author_name
'Qiu, Yongcai'
'Liu, Zhihui'
'Mou, Jixia'
'Deng, Hong'
'Zeller, Matthias'

_publ_section_title
;
 Rationally designed and controlled syntheses of different series of
 4d--4f heterometallic coordination frameworks based on lanthanide
 carboxylate and Ag(IN)2 substructures
;
_journal_issue 1
_journal_name_full CrystEngComm
_journal_page_first 277
_journal_paper_doi 10.1039/b915025k
_journal_volume 12
_journal_year 2010
_chemical_formula_moiety 'C14 H13 Ag Ho N2 O7, Cl O4'
_chemical_formula_sum 'C14 H13 Ag Cl Ho N2 O11'
_chemical_formula_weight 693.51
_chemical_name_systematic
;
?
;
_space_group_IT_number 14
_symmetry_cell_setting monoclinic
_symmetry_space_group_name_Hall '-P 2ybc'
_symmetry_space_group_name_H-M 'P 1 21/c 1'
_atom_sites_solution_hydrogens geom
_atom_sites_solution_primary direct
_atom_sites_solution_secondary difmap
_audit_creation_method SHELXL-97
_cell_angle_alpha 90.00
_cell_angle_beta 92.0690(10)
_cell_angle_gamma 90.00
_cell_formula_units_Z 4
_cell_length_a 16.2107(4)
_cell_length_b 14.9781(4)
_cell_length_c 7.9573(2)
_cell_measurement_reflns_used 4120
_cell_measurement_temperature 296(2)
_cell_measurement_theta_max 28.00
_cell_measurement_theta_min 1.36
_cell_volume 1930.82(9)
_computing_cell_refinement 'Apex2 v2.1-4'
_computing_data_collection 'Apex2 v2.1-4 (Bruker, 2007)'
_computing_data_reduction 'Apex2 v2.1-4'
_computing_molecular_graphics 'SHELXTL 6.14'
_computing_publication_material 'SHELXTL 6.14'
_computing_structure_refinement 'SHELXTL 6.14'
_computing_structure_solution 'SHELXTL 6.14 (Bruker, 2000-2003)'
_diffrn_ambient_temperature 296(2)
_diffrn_measured_fraction_theta_full 0.987
_diffrn_measured_fraction_theta_max 0.987
_diffrn_measurement_device_type 'Bruker AXS SMART APEX CCD diffractometer'
_diffrn_measurement_method '\w scans'
_diffrn_radiation_monochromator graphite
_diffrn_radiation_source 'fine-focus sealed tube'
_diffrn_radiation_type MoK\a
_diffrn_radiation_wavelength 0.71073
_diffrn_reflns_av_R_equivalents 0.0359
_diffrn_reflns_av_sigmaI/netI 0.0302
_diffrn_reflns_limit_h_max 21
_diffrn_reflns_limit_h_min -18
_diffrn_reflns_limit_k_max 19
_diffrn_reflns_limit_k_min -19
_diffrn_reflns_limit_l_max 10
_diffrn_reflns_limit_l_min -9
_diffrn_reflns_number 20622
_diffrn_reflns_theta_full 27.50
_diffrn_reflns_theta_max 27.50
_diffrn_reflns_theta_min 1.85
_diffrn_standards_number 0
_exptl_absorpt_coefficient_mu 5.284
_exptl_absorpt_correction_T_max 0.4479
_exptl_absorpt_correction_T_min 0.3953
_exptl_absorpt_correction_type multi-scan
_exptl_absorpt_process_details 'Apex2 v2.1-4 (Bruker, 2007)'
_exptl_crystal_colour colorless
_exptl_crystal_density_diffrn 2.386
_exptl_crystal_density_method 'not measured'
_exptl_crystal_description block
_exptl_crystal_F_000 1320
_exptl_crystal_size_max 0.19
_exptl_crystal_size_mid 0.16
_exptl_crystal_size_min 0.12
_refine_diff_density_max 0.632
_refine_diff_density_min -0.634
_refine_diff_density_rms 0.108
_refine_ls_extinction_method none
_refine_ls_goodness_of_fit_ref 1.011
_refine_ls_hydrogen_treatment mixed
_refine_ls_matrix_type full
_refine_ls_number_parameters 315
_refine_ls_number_reflns 4379
_refine_ls_number_restraints 53
_refine_ls_restrained_S_all 1.023
_refine_ls_R_factor_all 0.0313
_refine_ls_R_factor_gt 0.0235
_refine_ls_shift/su_max 0.005
_refine_ls_shift/su_mean 0.000
_refine_ls_structure_factor_coef Fsqd
_refine_ls_weighting_details 'calc w=1/[\s^2^(Fo^2^)+(0.0231P)^2^+1.5076P] where P=(Fo^2^+2Fc^2^)/3'
_refine_ls_weighting_scheme calc
_refine_ls_wR_factor_gt 0.0490
_refine_ls_wR_factor_ref 0.0521
_reflns_number_gt 3719
_reflns_number_total 4379
_reflns_threshold_expression >2sigma(I)
_cod_data_source_file b915025k.txt
_cod_data_source_block 1b
_cod_original_sg_symbol_H-M 'P 21/c'
_cod_database_code 7211807

loop_
_symmetry_equiv_pos_as_xyz
'x, y, z'
'-x, y+1/2, -z+1/2'
'-x, -y, -z'
'x, -y-1/2, z-1/2'

loop_
_atom_site_label
_atom_site_type_symbol
_atom_site_fract_x
_atom_site_fract_y
_atom_site_fract_z
_atom_site_U_iso_or_equiv
_atom_site_adp_type
_atom_site_occupancy
_atom_site_symmetry_multiplicity
_atom_site_calc_flag
_atom_site_refinement_flags
_atom_site_disorder_assembly
_atom_site_disorder_group
Ag1 Ag 0.02698(2) 0.25929(3) 0.39979(6) 0.06051(12) Uani 1 1 d . . .
Ho1 Ho 0.454778(9) 0.616262(9) 0.05013(2) 0.01827(5) Uani 1 1 d . . .
C1 C -0.1330(3) 0.3281(3) 0.5406(6) 0.0435(11) Uani 1 1 d . . .
H1 H -0.1061 0.3821 0.5245 0.052 Uiso 1 1 calc R . .
C2 C -0.2113(2) 0.3290(2) 0.6053(5) 0.0351(9) Uani 1 1 d . . .
H2 H -0.2360 0.3828 0.6335 0.042 Uiso 1 1 calc R . .
C3 C -0.2527(2) 0.2486(2) 0.6278(4) 0.0228(7) Uani 1 1 d . . .
C4 C -0.2129(2) 0.1702(2) 0.5855(5) 0.0334(9) Uani 1 1 d . . .
H4 H -0.2388 0.1154 0.5991 0.040 Uiso 1 1 calc R . .
C5 C -0.1344(2) 0.1742(3) 0.5228(6) 0.0375(10) Uani 1 1 d . . .
H5 H -0.1082 0.1212 0.4952 0.045 Uiso 1 1 calc R . .
C6 C -0.3376(2) 0.2491(2) 0.6977(4) 0.0208(7) Uani 1 1 d . . .
C7 C 0.2119(3) 0.2528(3) 0.2940(6) 0.0463(12) Uani 1 1 d . . .
H7 H 0.2093 0.1929 0.3238 0.056 Uiso 1 1 calc R . .
C8 C 0.2858(2) 0.2869(2) 0.2430(6) 0.0393(10) Uani 1 1 d . . .
H8 H 0.3323 0.2506 0.2387 0.047 Uiso 1 1 calc R . .
C9 C 0.2900(2) 0.3765(2) 0.1980(5) 0.0272(8) Uani 1 1 d . . .
C10 C 0.2196(2) 0.4274(2) 0.2061(6) 0.0373(10) Uani 1 1 d . . .
H10 H 0.2207 0.4875 0.1772 0.045 Uiso 1 1 calc R . .
C11 C 0.1476(3) 0.3887(3) 0.2572(7) 0.0491(12) Uani 1 1 d . . .
H11 H 0.1002 0.4236 0.2605 0.059 Uiso 1 1 calc R . .
C12 C 0.3683(2) 0.4187(2) 0.1396(5) 0.0289(8) Uani 1 1 d . . .
C13 C 0.5691(2) 0.5417(2) 0.2864(5) 0.0270(8) Uani 1 1 d . . .
C14 C 0.6353(3) 0.5068(3) 0.4039(6) 0.0593(14) Uani 1 1 d . . .
H14A H 0.6727 0.5543 0.4347 0.089 Uiso 1 1 calc R . .
H14B H 0.6649 0.4601 0.3495 0.089 Uiso 1 1 calc R . .
H14C H 0.6109 0.4836 0.5029 0.089 Uiso 1 1 calc R . .
N1 N -0.09479(19) 0.2517(2) 0.5003(5) 0.0385(8) Uani 1 1 d . . .
N2 N 0.1433(2) 0.3029(2) 0.3023(5) 0.0444(9) Uani 1 1 d . . .
O1 O -0.35891(15) 0.31544(15) 0.7811(3) 0.0305(6) Uani 1 1 d . . .
O2 O -0.38288(14) 0.18110(15) 0.6685(3) 0.0266(5) Uani 1 1 d . . .
O3 O 0.42521(16) 0.36697(15) 0.0958(4) 0.0366(7) Uani 1 1 d . . .
O4 O 0.37096(16) 0.50296(15) 0.1413(4) 0.0381(7) Uani 1 1 d . . .
O5 O 0.54864(16) 0.49734(15) 0.1570(3) 0.0314(6) Uani 1 1 d . . .
O6 O 0.53407(17) 0.61525(16) 0.3125(3) 0.0356(6) Uani 1 1 d . . .
O1W O 0.49859(19) 0.76845(15) 0.0763(4) 0.0350(7) Uani 1 1 d D . .
H2W H 0.515(3) 0.801(2) 0.003(4) 0.052 Uiso 1 1 d D . .
H1W H 0.480(3) 0.801(2) 0.147(4) 0.052 Uiso 1 1 d D . .
Cl1 Cl 0.91867(8) 0.95980(8) 0.75618(17) 0.0555(3) Uani 0.587(17) 1 d PDU A 1
O7 O 0.9608(6) 1.0431(4) 0.7683(15) 0.069(4) Uani 0.587(17) 1 d PDU A 1
O8 O 0.9658(8) 0.8876(5) 0.8138(16) 0.130(7) Uani 0.587(17) 1 d PDU A 1
O9 O 0.8896(10) 0.9440(7) 0.5902(10) 0.131(7) Uani 0.587(17) 1 d PDU A 1
O10 O 0.8461(6) 0.9667(7) 0.863(2) 0.132(7) Uani 0.587(17) 1 d PDU A 1
Cl1' Cl 0.91867(8) 0.95980(8) 0.75618(17) 0.0555(3) Uani 0.413(17) 1 d PD A 2
O7' O 0.9538(10) 1.0443(8) 0.800(2) 0.120(10) Uani 0.413(17) 1 d PD A 2
O9' O 0.8362(6) 0.9696(7) 0.694(3) 0.096(7) Uani 0.413(17) 1 d PD A 2
O8' O 0.9219(12) 0.9011(12) 0.8951(18) 0.149(11) Uani 0.413(17) 1 d PD A 2
O10' O 0.9670(12) 0.9194(10) 0.624(2) 0.160(12) Uani 0.413(17) 1 d PD A 2

loop_
_atom_site_aniso_label
_atom_site_aniso_U_11
_atom_site_aniso_U_22
_atom_site_aniso_U_33
_atom_site_aniso_U_23
_atom_site_aniso_U_13
_atom_site_aniso_U_12
Ag1 0.02605(19) 0.0811(3) 0.0759(3) -0.0001(2) 0.02358(18) -0.01375(17)
Ho1 0.01617(8) 0.01565(7) 0.02332(9) -0.00003(6) 0.00511(6) 0.00071(6)
C1 0.033(2) 0.039(2) 0.060(3) 0.003(2) 0.012(2) -0.0112(18)
C2 0.031(2) 0.0266(18) 0.049(3) -0.0035(16) 0.0120(19) -0.0022(15)
C3 0.0196(18) 0.0276(17) 0.021(2) -0.0046(13) 0.0021(14) -0.0017(13)
C4 0.025(2) 0.0251(17) 0.051(3) -0.0024(16) 0.0119(18) -0.0006(14)
C5 0.026(2) 0.036(2) 0.051(3) 0.0002(18) 0.0151(19) 0.0049(16)
C6 0.0155(17) 0.0219(15) 0.025(2) -0.0011(13) 0.0047(14) 0.0001(12)
C7 0.037(3) 0.031(2) 0.072(4) 0.008(2) 0.017(2) -0.0058(18)
C8 0.024(2) 0.0305(19) 0.065(3) 0.0046(19) 0.017(2) -0.0021(16)
C9 0.0213(19) 0.0269(17) 0.034(2) -0.0051(15) 0.0106(15) -0.0045(14)
C10 0.022(2) 0.0305(19) 0.060(3) 0.0032(18) 0.0145(19) 0.0012(15)
C11 0.024(2) 0.047(2) 0.077(4) -0.004(2) 0.016(2) 0.0016(18)
C12 0.0235(19) 0.0250(16) 0.039(2) -0.0040(16) 0.0127(17) -0.0044(14)
C13 0.026(2) 0.0281(17) 0.027(2) -0.0028(15) 0.0008(15) 0.0030(14)
C14 0.067(4) 0.056(3) 0.053(3) -0.011(2) -0.031(3) 0.017(2)
N1 0.0193(17) 0.0475(19) 0.049(2) 0.0022(16) 0.0104(15) -0.0044(14)
N2 0.0263(19) 0.0441(19) 0.064(3) -0.0034(18) 0.0160(18) -0.0083(15)
O1 0.0262(14) 0.0251(12) 0.0411(17) -0.0095(11) 0.0135(12) -0.0016(10)
O2 0.0203(13) 0.0261(12) 0.0335(15) -0.0040(10) 0.0029(11) -0.0062(10)
O3 0.0263(15) 0.0220(12) 0.063(2) -0.0002(12) 0.0246(14) -0.0006(10)
O4 0.0336(15) 0.0204(11) 0.062(2) -0.0025(12) 0.0242(14) -0.0044(11)
O5 0.0353(15) 0.0282(12) 0.0301(15) -0.0070(11) -0.0079(12) 0.0080(11)
O6 0.0425(17) 0.0323(13) 0.0315(16) -0.0095(11) -0.0054(13) 0.0097(12)
O1W 0.0503(19) 0.0215(12) 0.0342(18) -0.0033(11) 0.0160(14) -0.0094(12)
Cl1 0.0547(8) 0.0469(6) 0.0642(9) -0.0006(6) -0.0058(6) 0.0007(5)
O7 0.051(6) 0.060(6) 0.097(8) -0.012(5) 0.012(5) -0.013(5)
O8 0.178(13) 0.084(7) 0.124(12) -0.021(7) -0.057(9) 0.078(8)
O9 0.214(18) 0.120(10) 0.055(7) 0.008(6) -0.044(8) -0.084(11)
O10 0.083(8) 0.119(8) 0.197(17) -0.014(9) 0.051(10) -0.028(6)
Cl1' 0.0547(8) 0.0469(6) 0.0642(9) -0.0006(6) -0.0058(6) 0.0007(5)
O7' 0.084(14) 0.132(16) 0.148(17) -0.095(13) 0.047(11) -0.063(11)
O9' 0.076(9) 0.060(6) 0.147(18) 0.022(9) -0.058(10) -0.015(6)
O8' 0.17(2) 0.18(2) 0.090(13) 0.087(13) -0.034(12) -0.066(17)
O10' 0.18(2) 0.127(12) 0.18(2) -0.070(14) 0.112(18) 0.003(13)

loop_
_atom_type_symbol
_atom_type_description
_atom_type_scat_dispersion_real
_atom_type_scat_dispersion_imag
_atom_type_scat_source
C C 0.0033 0.0016 'International Tables Vol C Tables 4.2.6.8 and 6.1.1.4'
H H 0.0000 0.0000 'International Tables Vol C Tables 4.2.6.8 and 6.1.1.4'
Ag Ag -0.8971 1.1015 'International Tables Vol C Tables 4.2.6.8 and 6.1.1.4'
Cl Cl 0.1484 0.1585 'International Tables Vol C Tables 4.2.6.8 and 6.1.1.4'
Ho Ho -0.2175 4.6783 'International Tables Vol C Tables 4.2.6.8 and 6.1.1.4'
N N 0.0061 0.0033 'International Tables Vol C Tables 4.2.6.8 and 6.1.1.4'
O O 0.0106 0.0060 'International Tables Vol C Tables 4.2.6.8 and 6.1.1.4'

loop_
_geom_angle_atom_site_label_1
_geom_angle_atom_site_label_2
_geom_angle_atom_site_label_3
_geom_angle
_geom_angle_site_symmetry_1
_geom_angle_site_symmetry_3
N1 Ag1 N2 165.45(13) . .
O2 Ho1 O4 105.25(10) 2 .
O2 Ho1 O3 89.24(10) 2 3_665
O4 Ho1 O3 138.82(8) . 3_665
O2 Ho1 O1 85.38(9) 2 3_566
O4 Ho1 O1 74.26(8) . 3_566
O3 Ho1 O1 146.36(8) 3_665 3_566
O2 Ho1 O5 77.06(8) 2 3_665
O4 Ho1 O5 72.01(9) . 3_665
O3 Ho1 O5 74.21(9) 3_665 3_665
O1 Ho1 O5 135.90(9) 3_566 3_665
O2 Ho1 O1W 78.60(10) 2 .
O4 Ho1 O1W 148.12(9) . .
O3 Ho1 O1W 71.83(9) 3_665 .
O1 Ho1 O1W 74.55(9) 3_566 .
O5 Ho1 O1W 138.07(9) 3_665 .
O2 Ho1 O6 155.01(8) 2 .
O4 Ho1 O6 91.42(10) . .
O3 Ho1 O6 90.21(10) 3_665 .
O1 Ho1 O6 81.33(9) 3_566 .
O5 Ho1 O6 126.60(8) 3_665 .
O1W Ho1 O6 77.50(10) . .
O2 Ho1 O5 149.50(8) 2 .
O4 Ho1 O5 73.99(9) . .
O3 Ho1 O5 74.51(9) 3_665 .
O1 Ho1 O5 122.24(9) 3_566 .
O5 Ho1 O5 73.77(10) 3_665 .
O1W Ho1 O5 118.61(9) . .
O6 Ho1 O5 52.84(8) . .
O2 Ho1 C13 169.65(9) 2 .
O4 Ho1 C13 83.08(10) . .
O3 Ho1 C13 80.42(10) 3_665 .
O1 Ho1 C13 103.03(10) 3_566 .
O5 Ho1 C13 100.24(9) 3_665 .
O1W Ho1 C13 97.65(10) . .
O6 Ho1 C13 26.39(9) . .
O5 Ho1 C13 26.50(9) . .
O2 Ho1 Ho1 114.42(6) 2 3_665
O4 Ho1 Ho1 68.59(6) . 3_665
O3 Ho1 Ho1 70.31(6) 3_665 3_665
O1 Ho1 Ho1 141.24(6) 3_566 3_665
O5 Ho1 Ho1 37.82(6) 3_665 3_665
O1W Ho1 Ho1 139.52(7) . 3_665
O6 Ho1 Ho1 88.78(6) . 3_665
O5 Ho1 Ho1 35.95(6) . 3_665
C13 Ho1 Ho1 62.43(7) . 3_665
N1 C1 C2 122.2(4) . .
N1 C1 H1 118.9 . .
C2 C1 H1 118.9 . .
C1 C2 C3 119.4(3) . .
C1 C2 H2 120.3 . .
C3 C2 H2 120.3 . .
C4 C3 C2 118.1(3) . .
C4 C3 C6 122.2(3) . .
C2 C3 C6 119.7(3) . .
C5 C4 C3 119.5(3) . .
C5 C4 H4 120.3 . .
C3 C4 H4 120.3 . .
N1 C5 C4 122.4(3) . .
N1 C5 H5 118.8 . .
C4 C5 H5 118.8 . .
O1 C6 O2 124.4(3) . .
O1 C6 C3 118.3(3) . .
O2 C6 C3 117.3(3) . .
N2 C7 C8 122.5(4) . .
N2 C7 H7 118.8 . .
C8 C7 H7 118.8 . .
C7 C8 C9 118.9(4) . .
C7 C8 H8 120.5 . .
C9 C8 H8 120.5 . .
C10 C9 C8 118.4(3) . .
C10 C9 C12 119.4(3) . .
C8 C9 C12 122.2(3) . .
C9 C10 C11 119.6(4) . .
C9 C10 H10 120.2 . .
C11 C10 H10 120.2 . .
N2 C11 C10 122.4(4) . .
N2 C11 H11 118.8 . .
C10 C11 H11 118.8 . .
O4 C12 O3 126.3(3) . .
O4 C12 C9 116.4(3) . .
O3 C12 C9 117.3(3) . .
O6 C13 O5 119.2(3) . .
O6 C13 C14 121.4(3) . .
O5 C13 C14 119.3(3) . .
O6 C13 Ho1 58.31(19) . .
O5 C13 Ho1 61.11(18) . .
C14 C13 Ho1 175.0(3) . .
C13 C14 H14A 109.5 . .
C13 C14 H14B 109.5 . .
H14A C14 H14B 109.5 . .
C13 C14 H14C 109.5 . .
H14A C14 H14C 109.5 . .
H14B C14 H14C 109.5 . .
C5 N1 C1 118.5(3) . .
C5 N1 Ag1 122.9(3) . .
C1 N1 Ag1 118.6(3) . .
C11 N2 C7 118.2(3) . .
C11 N2 Ag1 116.1(3) . .
C7 N2 Ag1 125.5(3) . .
C6 O1 Ho1 149.1(2) . 3_566
C6 O2 Ho1 139.2(2) . 2_545
C12 O3 Ho1 135.0(2) . 3_665
C12 O4 Ho1 138.7(2) . .
C13 O5 Ho1 161.2(2) . 3_665
C13 O5 Ho1 92.4(2) . .
Ho1 O5 Ho1 106.23(9) 3_665 .
C13 O6 Ho1 95.3(2) . .
Ho1 O1W H2W 128(3) . .
Ho1 O1W H1W 121(3) . .
H2W O1W H1W 106.5(17) . .
O8 Cl1 O9 109.9(5) . .
O8 Cl1 O7 113.7(5) . .
O9 Cl1 O7 110.8(5) . .
O8 Cl1 O10 107.7(5) . .
O9 Cl1 O10 107.6(5) . .
O7 Cl1 O10 106.8(5) . .

loop_
_geom_bond_atom_site_label_1
_geom_bond_atom_site_label_2
_geom_bond_distance
_geom_bond_site_symmetry_2
Ag1 N1 2.160(3) .
Ag1 N2 2.166(3) .
Ho1 O2 2.277(2) 2
Ho1 O4 2.307(2) .
Ho1 O3 2.315(2) 3_665
Ho1 O1 2.327(2) 3_566
Ho1 O5 2.368(2) 3_665
Ho1 O1W 2.394(2) .
Ho1 O6 2.412(3) .
Ho1 O5 2.473(2) .
Ho1 C13 2.823(4) .
Ho1 Ho1 3.8730(3) 3_665
C1 N1 1.346(5) .
C1 C2 1.387(5) .
C1 H1 0.9300 .
C2 C3 1.393(5) .
C2 H2 0.9300 .
C3 C4 1.386(5) .
C3 C6 1.504(4) .
C4 C5 1.385(5) .
C4 H4 0.9300 .
C5 N1 1.342(5) .
C5 H5 0.9300 .
C6 O1 1.250(4) .
C6 O2 1.272(4) .
C7 N2 1.345(5) .
C7 C8 1.378(5) .
C7 H7 0.9300 .
C8 C9 1.391(5) .
C8 H8 0.9300 .
C9 C10 1.375(5) .
C9 C12 1.507(5) .
C10 C11 1.378(5) .
C10 H10 0.9300 .
C11 N2 1.337(5) .
C11 H11 0.9300 .
C12 O4 1.262(4) .
C12 O3 1.263(4) .
C13 O6 1.260(4) .
C13 O5 1.260(4) .
C13 C14 1.492(5) .
C14 H14A 0.9600 .
C14 H14B 0.9600 .
C14 H14C 0.9600 .
O1 Ho1 2.327(2) 3_566
O2 Ho1 2.277(2) 2_545
O3 Ho1 2.315(2) 3_665
O5 Ho1 2.368(2) 3_665
O1W H2W 0.810(10) .
O1W H1W 0.811(10) .
Cl1 O8 1.393(6) .
Cl1 O9 1.406(6) .
Cl1 O7 1.424(5) .
Cl1 O10 1.477(6) .
